data_8105813
loop_
_publ_author_name
'Du, Yanting'
'Zhou, Quan'
'Huang, Yufeng'
'Chen, Lianqing'

_publ_section_title
;
 Crystal structure of the fluorescent fipronil derivative
 5,5&#x2032;-(methylenebis(azanediyl))bis(1-(2,6-dichloro-4-(trifluoromethyl)phenyl)-4-((trifluoromethyl)sulfinyl)-1H-pyrazole-3-carbonitrile),
 C25H6N8O2Cl4F12S2
;
_journal_issue 4
_journal_name_full 'Zeitschrift f\"ur Kristallographie - New Crystal Structures'
_journal_page_first 665
_journal_page_last 667
_journal_paper_doi 10.1515/ncrs-2019-0018
_journal_volume 234
_journal_year 2019
_chemical_formula_moiety 'C12.5 H4 Cl2 F6 N4 O S'
_chemical_formula_sum 'C12.5 H4 Cl2 F6 N4 O S'
_chemical_formula_weight 443.16
_chemical_name_systematic
;
5,5'-(methylenebis(azanediyl))bis(1-(2,6-dichloro-4-(trifluoromethyl)
phenyl)-4-((trifluoromethyl)sulfinyl)-1<i>H<i>-pyrazole-3-carbonitrile)
;
_space_group_crystal_system monoclinic
_space_group_IT_number 15
_space_group_name_Hall '-C 2yc'
_space_group_name_H-M_alt 'C 1 2/c 1'
_atom_sites_solution_hydrogens geom
_atom_sites_solution_primary dual
_cell_angle_alpha 90.00
_cell_angle_beta 93.238(4)
_cell_angle_gamma 90.00
_cell_formula_units_Z 8
_cell_length_a 20.0584(9)
_cell_length_b 16.1373(7)
_cell_length_c 10.6232(5)
_cell_measurement_reflns_used 1762
_cell_measurement_temperature 293(2)
_cell_measurement_theta_max 54.0830
_cell_measurement_theta_min 2.7230
_cell_volume 3433.1(3)
_computing_cell_refinement
;
CrysAlisPro, Agilent Technologies,
Version 1.171.37.35 (release 13-08-2014 CrysAlis171 .NET)
(compiled Aug 13 2014,18:06:01)
;
_computing_data_collection
;
CrysAlisPro, Agilent Technologies,
Version 1.171.37.35 (release 13-08-2014 CrysAlis171 .NET)
(compiled Aug 13 2014,18:06:01)
;
_computing_data_reduction
;
CrysAlisPro, Agilent Technologies,
Version 1.171.37.35 (release 13-08-2014 CrysAlis171 .NET)
(compiled Aug 13 2014,18:06:01)
;
_computing_molecular_graphics 'Olex2 (Dolomanov et al., 2009)'
_computing_publication_material 'Olex2 (Dolomanov et al., 2009)'
_computing_structure_refinement 'ShelXL (Sheldrick, 2015)'
_computing_structure_solution 'ShelXT (Sheldrick, 2015)'
_diffrn_ambient_environment N~2~
_diffrn_ambient_temperature 293(2)
_diffrn_detector 'CCD plate'
_diffrn_detector_area_resol_mean 8.1281
_diffrn_detector_type Eos
_diffrn_measured_fraction_theta_full 1.000
_diffrn_measured_fraction_theta_max 0.995
_diffrn_measurement_details
;
CrysAlisPro, Agilent Technologies, Version 1.171.37.35.
Analytical numeric absorption correction using a multifaceted crystal
model based on expressions derived by R.C. Clark & J.S. Reid.
(Clark, R. C. & Reid, J. S. (1995). Acta Cryst. A51, 887-897)
;
_diffrn_measurement_device 'four-circle diffractometer'
_diffrn_measurement_device_type 'Xcalibur, Eos, Gemini'
_diffrn_measurement_method '\w scans'
_diffrn_orient_matrix_UB_11 -0.0757811000
_diffrn_orient_matrix_UB_12 0.0086800000
_diffrn_orient_matrix_UB_13 -0.0290686000
_diffrn_orient_matrix_UB_21 -0.0100160000
_diffrn_orient_matrix_UB_22 0.0138819000
_diffrn_orient_matrix_UB_23 0.1411582000
_diffrn_orient_matrix_UB_31 0.0084819000
_diffrn_orient_matrix_UB_32 0.0940744000
_diffrn_orient_matrix_UB_33 -0.0180980000
_diffrn_radiation_monochromator graphite
_diffrn_radiation_probe x-ray
_diffrn_radiation_type CuK\a
_diffrn_radiation_wavelength 1.54184
_diffrn_reflns_av_R_equivalents 0.0687
_diffrn_reflns_av_unetI/netI 0.0714
_diffrn_reflns_Laue_measured_fraction_full 1.000
_diffrn_reflns_Laue_measured_fraction_max 0.995
_diffrn_reflns_limit_h_max 24
_diffrn_reflns_limit_h_min -22
_diffrn_reflns_limit_k_max 19
_diffrn_reflns_limit_k_min -11
_diffrn_reflns_limit_l_max 13
_diffrn_reflns_limit_l_min -12
_diffrn_reflns_number 11572
_diffrn_reflns_point_group_measured_fraction_full 1.000
_diffrn_reflns_point_group_measured_fraction_max 0.995
_diffrn_reflns_theta_full 67.684
_diffrn_reflns_theta_max 71.336
_diffrn_reflns_theta_min 3.517
_diffrn_source 'Enhance (Cu) X-ray Source'
_exptl_absorpt_coefficient_mu 5.257
_exptl_absorpt_correction_T_min 0.58435
_exptl_absorpt_correction_type multi-scan
_exptl_absorpt_process_details
;
CrysAlisPro, Agilent Technologies,
Version 1.171.37.35 (release 13-08-2014 CrysAlis171 .NET)
(compiled Aug 13 2014,18:06:01)
Empirical absorption correction using spherical harmonics,
 implemented in SCALE3 ABSPACK scaling algorithm.
;
_exptl_crystal_colour yellow
_exptl_crystal_density_diffrn 1.711
_exptl_crystal_density_method 'not measured'
_exptl_crystal_description block
_exptl_crystal_F_000 1752
_exptl_crystal_size_max 0.08
_exptl_crystal_size_mid 0.07
_exptl_crystal_size_min 0.07
_refine_diff_density_max 0.265
_refine_diff_density_min -0.248
_refine_diff_density_rms 0.055
_refine_ls_abs_structure_details
;
 Flack x determined using 1462 quotients [(I+)-(I-)]/[(I+)+(I-)]
 (Parsons, Flack and Wagner, Acta Crystallogr. B69 (2013) 249-259).
;
_refine_ls_extinction_coef 0.00098(7)
_refine_ls_extinction_expression Fc^*^=kFc[1+0.001xFc^2^\l^3^/sin(2\q)]^-1/4^
_refine_ls_extinction_method 'SHELXL-2018/3 (Sheldrick 2018)'
_refine_ls_goodness_of_fit_ref 1.045
_refine_ls_hydrogen_treatment constr
_refine_ls_matrix_type full
_refine_ls_number_parameters 269
_refine_ls_number_reflns 3311
_refine_ls_number_restraints 36
_refine_ls_restrained_S_all 1.048
_refine_ls_R_factor_all 0.1046
_refine_ls_R_factor_gt 0.0543
_refine_ls_shift/su_max 0.000
_refine_ls_shift/su_mean 0.000
_refine_ls_structure_factor_coef Fsqd
_refine_ls_weighting_details 'w=1/[\s^2^(Fo^2^)+(0.0412P)^2^+1.2017P] where P=(Fo^2^+2Fc^2^)/3'
_refine_ls_weighting_scheme calc
_refine_ls_wR_factor_gt 0.1121
_refine_ls_wR_factor_ref 0.1427
_reflns_Friedel_coverage 0.000
_reflns_Friedel_fraction_full .
_reflns_Friedel_fraction_max .
_reflns_number_gt 1912
_reflns_number_total 3311
_reflns_threshold_expression 'I > 2\s(I)'
_cod_data_source_file suppl_ncrs-2019-0018_suppl.cif
_cod_data_source_block exp_7274
_cod_original_formula_sum 'C12.50 H4 Cl2 F6 N4 O S'
_cod_database_code 8105813
_shelx_space_group_comment
;
The symmetry employed for this shelxl refinement is uniquely defined
by the following loop, which should always be used as a source of
symmetry information in preference to the above space-group names.
They are only intended as comments.
;
_shelx_estimated_absorpt_t_max 0.710
_shelx_estimated_absorpt_t_min 0.678
_reflns_odcompleteness_completeness 100.00
_reflns_odcompleteness_iscentric 1
_reflns_odcompleteness_theta 66.97
_olex2_refinement_description
;
1. Fixed Uiso
 At 1.2 times of:
  All C(H) groups, All C(H,H) groups, All N(H) groups
2. Rigid body (RIGU) restrains
 F4, F6, C13, F4A, F6A, F5, F5A
 with sigma for 1-2 distances of 0.004 and sigma for 1-3 distances of 0.004
3. Others
 Sof(F5A)=Sof(F4A)=Sof(F6A)=1-FVAR(1)
 Sof(F4)=Sof(F5)=Sof(F6)=FVAR(1)
 Fixed Sof: H6A(0.5) H6B(0.5)
4.a Secondary CH2 refined with riding coordinates:
 C6(H6A,H6B)
4.b Aromatic/amide H refined with riding coordinates:
 N3(H3), C9(H9), C11(H11)
;

loop_
_symmetry_equiv_pos_as_xyz
'x, y, z'
'-x, y, -z+1/2'
'x+1/2, y+1/2, z'
'-x+1/2, y+1/2, -z+1/2'
'-x, -y, -z'
'x, -y, z-1/2'
'-x+1/2, -y+1/2, -z'
'x+1/2, -y+1/2, z-1/2'

loop_
_atom_site_label
_atom_site_type_symbol
_atom_site_fract_x
_atom_site_fract_y
_atom_site_fract_z
_atom_site_U_iso_or_equiv
_atom_site_adp_type
_atom_site_occupancy
_atom_site_site_symmetry_order
_atom_site_calc_flag
_atom_site_refinement_flags_posn
_atom_site_refinement_flags_adp
_atom_site_refinement_flags_occupancy
_atom_site_disorder_assembly
_atom_site_disorder_group
S1 S 0.50139(6) 0.22249(7) 0.57566(10) 0.0583(3) Uani 1 1 d . . . . .
Cl1 Cl 0.23676(8) 0.27271(10) 0.33585(15) 0.0990(5) Uani 1 1 d . . . . .
Cl2 Cl 0.44287(6) 0.42750(8) 0.13244(13) 0.0783(4) Uani 1 1 d . . . . .
F1 F 0.42648(17) 0.09930(18) 0.4679(3) 0.0933(10) Uani 1 1 d . . . . .
F2 F 0.41030(18) 0.12763(19) 0.6605(3) 0.1022(12) Uani 1 1 d . . . . .
F3 F 0.4977(2) 0.06252(18) 0.6121(3) 0.1104(12) Uani 1 1 d . . . . .
F4 F 0.1493(4) 0.4534(7) -0.0544(7) 0.125(4) Uani 0.701(15) 1 d . U . A 1
F5 F 0.2337(6) 0.4769(7) -0.1652(13) 0.143(5) Uani 0.701(15) 1 d . U . A 1
F6 F 0.1872(5) 0.3578(6) -0.1579(12) 0.121(4) Uani 0.701(15) 1 d . U . A 1
N1 N 0.3629(2) 0.3761(2) 0.4465(4) 0.0673(11) Uani 1 1 d . . . . .
N2 N 0.37535(18) 0.3355(2) 0.3361(3) 0.0580(9) Uani 1 1 d . . . . .
N3 N 0.43951(17) 0.22822(19) 0.2541(3) 0.0518(9) Uani 1 1 d . . . . .
H3 H 0.412399 0.227477 0.188444 0.062 Uiso 1 1 calc R . . . .
N4 N 0.4080(3) 0.3814(3) 0.7651(4) 0.1018(17) Uani 1 1 d . . . . .
O1 O 0.56337(15) 0.2060(2) 0.5107(3) 0.0677(9) Uani 1 1 d . . . . .
C1 C 0.4550(3) 0.1215(3) 0.5762(5) 0.0707(14) Uani 1 1 d . . . . .
C2 C 0.4429(2) 0.2762(2) 0.4793(4) 0.0491(10) Uani 1 1 d . . . . .
C3 C 0.4041(2) 0.3404(3) 0.5304(4) 0.0580(11) Uani 1 1 d . . . . .
C4 C 0.4224(2) 0.2744(2) 0.3520(4) 0.0477(9) Uani 1 1 d . . . . .
C5 C 0.4054(3) 0.3654(3) 0.6616(5) 0.0696(14) Uani 1 1 d . . . . .
C6 C 0.500000 0.1794(3) 0.250000 0.0481(13) Uani 1 2 d S T P . .
H6A H 0.496393 0.143953 0.176236 0.058 Uiso 0.5 1 calc R . . . .
H6B H 0.503606 0.143955 0.323765 0.058 Uiso 0.5 1 calc R . . . .
C7 C 0.3347(2) 0.3543(3) 0.2261(4) 0.0561(11) Uani 1 1 d . . . . .
C8 C 0.3599(2) 0.3987(3) 0.1275(4) 0.0570(11) Uani 1 1 d . . . . .
C9 C 0.3194(2) 0.4216(3) 0.0232(4) 0.0594(11) Uani 1 1 d . . . . .
H9 H 0.336789 0.451445 -0.042224 0.071 Uiso 1 1 calc R . . . .
C10 C 0.2534(2) 0.3996(3) 0.0182(5) 0.0622(12) Uani 1 1 d . . . . .
C11 C 0.2270(2) 0.3536(3) 0.1130(5) 0.0677(13) Uani 1 1 d . . . . .
H11 H 0.182324 0.337714 0.107266 0.081 Uiso 1 1 calc R . . . .
C12 C 0.2683(2) 0.3314(3) 0.2172(4) 0.0624(12) Uani 1 1 d . . . . .
C13 C 0.2084(3) 0.4262(4) -0.0925(6) 0.0861(16) Uani 1 1 d . U . . .
F5A F 0.2422(17) 0.433(2) -0.197(3) 0.156(13) Uani 0.299(15) 1 d . U . A 2
F4A F 0.1953(13) 0.5088(12) -0.084(2) 0.131(9) Uani 0.299(15) 1 d . U . A 2
F6A F 0.1627(14) 0.393(2) -0.125(3) 0.172(14) Uani 0.299(15) 1 d . U . A 2

loop_
_atom_site_aniso_label
_atom_site_aniso_U_11
_atom_site_aniso_U_22
_atom_site_aniso_U_33
_atom_site_aniso_U_23
_atom_site_aniso_U_13
_atom_site_aniso_U_12
S1 0.0613(7) 0.0731(7) 0.0401(6) -0.0012(5) -0.0002(5) 0.0051(6)
Cl1 0.0775(10) 0.1244(12) 0.0970(11) 0.0359(9) 0.0228(8) -0.0024(9)
Cl2 0.0537(7) 0.0841(9) 0.0962(10) 0.0150(7) -0.0044(6) -0.0040(6)
F1 0.126(3) 0.084(2) 0.069(2) 0.0052(15) -0.0008(19) -0.0399(19)
F2 0.119(3) 0.098(2) 0.095(2) 0.0010(18) 0.053(2) -0.016(2)
F3 0.139(3) 0.079(2) 0.113(3) 0.0154(18) 0.003(2) 0.034(2)
F4 0.098(5) 0.152(9) 0.123(5) 0.014(5) -0.019(4) 0.062(6)
F5 0.119(9) 0.158(10) 0.143(11) 0.090(8) -0.064(6) -0.054(8)
F6 0.126(6) 0.119(6) 0.112(5) -0.030(5) -0.055(5) 0.006(4)
N1 0.077(3) 0.070(2) 0.056(2) -0.0087(19) 0.008(2) 0.020(2)
N2 0.057(2) 0.068(2) 0.049(2) -0.0023(17) 0.0022(18) 0.0145(19)
N3 0.048(2) 0.065(2) 0.043(2) -0.0072(16) -0.0016(15) 0.0025(17)
N4 0.136(5) 0.112(4) 0.059(3) -0.017(3) 0.020(3) 0.007(3)
O1 0.056(2) 0.097(2) 0.0504(18) -0.0005(16) -0.0011(15) 0.0099(17)
C1 0.091(4) 0.067(3) 0.055(3) 0.009(2) 0.015(3) 0.006(3)
C2 0.050(2) 0.055(2) 0.043(2) 0.0017(18) 0.0070(18) 0.0058(19)
C3 0.062(3) 0.067(3) 0.045(3) -0.003(2) 0.005(2) 0.003(2)
C4 0.043(2) 0.053(2) 0.047(2) 0.0002(18) 0.0032(18) -0.0001(19)
C5 0.082(4) 0.072(3) 0.056(3) -0.005(2) 0.016(3) 0.008(3)
C6 0.047(3) 0.050(3) 0.048(3) 0.000 0.007(3) 0.000
C7 0.054(3) 0.061(3) 0.053(3) -0.001(2) 0.003(2) 0.013(2)
C8 0.049(3) 0.059(3) 0.063(3) -0.001(2) -0.002(2) 0.004(2)
C9 0.060(3) 0.058(3) 0.060(3) 0.009(2) 0.001(2) 0.004(2)
C10 0.058(3) 0.060(3) 0.068(3) 0.001(2) -0.004(2) 0.006(2)
C11 0.046(3) 0.073(3) 0.083(4) 0.003(3) -0.002(2) -0.001(2)
C12 0.055(3) 0.072(3) 0.061(3) 0.009(2) 0.007(2) 0.010(2)
C13 0.068(3) 0.096(4) 0.091(4) 0.010(3) -0.019(3) -0.003(3)
F5A 0.152(18) 0.24(3) 0.077(10) 0.048(16) -0.005(9) 0.06(2)
F4A 0.130(19) 0.109(8) 0.148(16) 0.033(10) -0.045(12) 0.048(10)
F6A 0.141(19) 0.17(2) 0.19(3) 0.100(18) -0.097(18) -0.087(18)

loop_
_atom_type_symbol
_atom_type_description
_atom_type_scat_dispersion_real
_atom_type_scat_dispersion_imag
_atom_type_scat_source
C C 0.0181 0.0091 'International Tables Vol C Tables 4.2.6.8 and 6.1.1.4'
H H 0.0000 0.0000 'International Tables Vol C Tables 4.2.6.8 and 6.1.1.4'
Cl Cl 0.3639 0.7018 'International Tables Vol C Tables 4.2.6.8 and 6.1.1.4'
F F 0.0727 0.0534 'International Tables Vol C Tables 4.2.6.8 and 6.1.1.4'
N N 0.0311 0.0180 'International Tables Vol C Tables 4.2.6.8 and 6.1.1.4'
O O 0.0492 0.0322 'International Tables Vol C Tables 4.2.6.8 and 6.1.1.4'
S S 0.3331 0.5567 'International Tables Vol C Tables 4.2.6.8 and 6.1.1.4'

loop_
_exptl_absorpt_correction_T_max
1.00000

loop_
_geom_angle_atom_site_label_1
_geom_angle_atom_site_label_2
_geom_angle_atom_site_label_3
_geom_angle
_geom_angle_site_symmetry_1
_geom_angle_site_symmetry_3
O1 S1 C1 105.9(2) . .
O1 S1 C2 111.75(18) . .
C2 S1 C1 96.7(2) . .
C3 N1 N2 103.4(4) . .
N1 N2 C7 118.4(3) . .
C4 N2 N1 113.2(4) . .
C4 N2 C7 127.9(4) . .
C4 N3 H3 117.4 . .
C4 N3 C6 125.2(3) . .
C6 N3 H3 117.4 . .
F1 C1 S1 115.3(3) . .
F1 C1 F2 110.0(5) . .
F1 C1 F3 107.6(4) . .
F2 C1 S1 107.2(3) . .
F2 C1 F3 108.4(4) . .
F3 C1 S1 108.2(4) . .
C3 C2 S1 120.2(3) . .
C4 C2 S1 135.4(3) . .
C4 C2 C3 104.4(4) . .
N1 C3 C2 113.4(4) . .
N1 C3 C5 120.4(4) . .
C2 C3 C5 126.1(4) . .
N2 C4 C2 105.6(3) . .
N3 C4 N2 120.6(4) . .
N3 C4 C2 133.8(4) . .
N4 C5 C3 176.7(6) . .
N3 C6 N3 114.2(4) . 2_655
N3 C6 H6A 108.7 2_655 .
N3 C6 H6A 108.7 . .
N3 C6 H6B 108.7 . .
N3 C6 H6B 108.7 2_655 .
H6A C6 H6B 107.6 . .
C8 C7 N2 121.0(4) . .
C12 C7 N2 120.4(4) . .
C12 C7 C8 118.5(4) . .
C7 C8 Cl2 120.5(4) . .
C9 C8 Cl2 118.2(4) . .
C9 C8 C7 121.2(4) . .
C8 C9 H9 120.5 . .
C10 C9 C8 119.0(4) . .
C10 C9 H9 120.5 . .
C9 C10 C11 121.4(5) . .
C9 C10 C13 119.5(5) . .
C11 C10 C13 119.0(5) . .
C10 C11 H11 120.6 . .
C10 C11 C12 118.8(5) . .
C12 C11 H11 120.6 . .
C7 C12 Cl1 119.3(4) . .
C7 C12 C11 121.0(4) . .
C11 C12 Cl1 119.7(4) . .
F4 C13 F6 99.3(7) . .
F4 C13 C10 111.0(6) . .
F5 C13 F4 111.5(8) . .
F5 C13 F6 110.0(9) . .
F5 C13 C10 115.0(7) . .
F6 C13 C10 108.9(7) . .
F5A C13 C10 111.3(15) . .
F5A C13 F4A 95.2(15) . .
F4A C13 C10 109.6(9) . .
F6A C13 C10 124.1(14) . .
F6A C13 F5A 103(2) . .
F6A C13 F4A 109.4(18) . .

loop_
_geom_bond_atom_site_label_1
_geom_bond_atom_site_label_2
_geom_bond_distance
_geom_bond_site_symmetry_2
S1 O1 1.480(3) .
S1 C1 1.877(5) .
S1 C2 1.744(4) .
Cl1 C12 1.725(5) .
Cl2 C8 1.725(5) .
F1 C1 1.306(6) .
F2 C1 1.306(5) .
F3 C1 1.322(6) .
F4 C13 1.349(9) .
F5 C13 1.252(11) .
F6 C13 1.361(10) .
N1 N2 1.378(5) .
N1 C3 1.314(6) .
N2 C4 1.370(5) .
N2 C7 1.419(5) .
N3 H3 0.8600 .
N3 C4 1.339(5) .
N3 C6 1.449(4) .
N4 C5 1.128(6) .
C2 C3 1.422(5) .
C2 C4 1.391(5) .
C3 C5 1.450(6) .
C6 H6A 0.9700 .
C6 H6B 0.9700 .
C7 C8 1.388(6) .
C7 C12 1.381(6) .
C8 C9 1.387(6) .
C9 H9 0.9300 .
C9 C10 1.368(6) .
C10 C11 1.381(6) .
C10 C13 1.504(7) .
C11 H11 0.9300 .
C11 C12 1.392(6) .
C13 F5A 1.34(3) .
C13 F4A 1.362(17) .
C13 F6A 1.10(2) .

loop_
_geom_torsion_atom_site_label_1
_geom_torsion_atom_site_label_2
_geom_torsion_atom_site_label_3
_geom_torsion_atom_site_label_4
_geom_torsion
_geom_torsion_site_symmetry_1
_geom_torsion_site_symmetry_2
_geom_torsion_site_symmetry_3
_geom_torsion_site_symmetry_4
S1 C2 C3 N1 179.1(3) . . . .
S1 C2 C3 C5 -3.1(7) . . . .
S1 C2 C4 N2 -177.9(4) . . . .
S1 C2 C4 N3 1.8(8) . . . .
Cl2 C8 C9 C10 -179.6(3) . . . .
N1 N2 C4 N3 179.0(4) . . . .
N1 N2 C4 C2 -1.3(5) . . . .
N1 N2 C7 C8 108.8(5) . . . .
N1 N2 C7 C12 -68.5(6) . . . .
N2 N1 C3 C2 -1.0(5) . . . .
N2 N1 C3 C5 -178.9(4) . . . .
N2 C7 C8 Cl2 3.6(6) . . . .
N2 C7 C8 C9 -175.9(4) . . . .
N2 C7 C12 Cl1 -5.1(6) . . . .
N2 C7 C12 C11 176.3(4) . . . .
O1 S1 C1 F1 -73.9(4) . . . .
O1 S1 C1 F2 163.2(3) . . . .
O1 S1 C1 F3 46.5(4) . . . .
O1 S1 C2 C3 -140.0(3) . . . .
O1 S1 C2 C4 38.3(5) . . . .
C1 S1 C2 C3 109.8(4) . . . .
C1 S1 C2 C4 -71.9(5) . . . .
C2 S1 C1 F1 41.0(4) . . . .
C2 S1 C1 F2 -81.9(4) . . . .
C2 S1 C1 F3 161.5(3) . . . .
C3 N1 N2 C4 1.4(5) . . . .
C3 N1 N2 C7 174.8(4) . . . .
C3 C2 C4 N2 0.6(5) . . . .
C3 C2 C4 N3 -179.7(4) . . . .
C4 N2 C7 C8 -78.9(6) . . . .
C4 N2 C7 C12 103.7(5) . . . .
C4 N3 C6 N3 -69.3(3) . . . 2_655
C4 C2 C3 N1 0.3(5) . . . .
C4 C2 C3 C5 178.1(4) . . . .
C6 N3 C4 N2 161.5(4) . . . .
C6 N3 C4 C2 -18.2(7) . . . .
C7 N2 C4 N3 6.4(7) . . . .
C7 N2 C4 C2 -173.9(4) . . . .
C7 C8 C9 C10 -0.1(7) . . . .
C8 C7 C12 Cl1 177.5(3) . . . .
C8 C7 C12 C11 -1.1(7) . . . .
C8 C9 C10 C11 -1.5(7) . . . .
C8 C9 C10 C13 178.2(5) . . . .
C9 C10 C11 C12 1.8(7) . . . .
C9 C10 C13 F4 -136.9(8) . . . .
C9 C10 C13 F5 -9.1(12) . . . .
C9 C10 C13 F6 114.8(8) . . . .
C9 C10 C13 F5A 30.4(19) . . . .
C9 C10 C13 F4A -73.6(16) . . . .
C9 C10 C13 F6A 155(3) . . . .
C10 C11 C12 Cl1 -179.1(3) . . . .
C10 C11 C12 C7 -0.5(7) . . . .
C11 C10 C13 F4 42.8(10) . . . .
C11 C10 C13 F5 170.6(10) . . . .
C11 C10 C13 F6 -65.5(9) . . . .
C11 C10 C13 F5A -149.9(18) . . . .
C11 C10 C13 F4A 106.1(15) . . . .
C11 C10 C13 F6A -26(3) . . . .
C12 C7 C8 Cl2 -179.1(3) . . . .
C12 C7 C8 C9 1.4(7) . . . .
C13 C10 C11 C12 -177.9(5) . . . .
